data_4105822
loop_
_publ_author_name
'Yunho Lee'
'Jonas C. Peters'

_publ_section_title
;
 Silylation of Iron-Bound Carbon Monoxide Affords a Terminal Fe Carbyne
;
_journal_name_full 'Journal of the American Chemical Society'
_journal_page_first 4438
_journal_page_last 4446
_journal_paper_doi 10.1021/ja109678y
_journal_volume 133
_journal_year 2011
_chemical_formula_sum 'C68 H65 B Cl F24 Fe P3 Si'
_chemical_formula_weight 1561.31
_chemical_name_systematic
; 
 ? 
;
_space_group_IT_number 2
_symmetry_cell_setting triclinic
_symmetry_space_group_name_Hall '-P 1'
_symmetry_space_group_name_H-M 'P -1'
_atom_sites_solution_hydrogens geom
_atom_sites_solution_primary direct
_atom_sites_solution_secondary difmap
_audit_creation_method SHELXL-97
_cell_angle_alpha 106.2470(10)
_cell_angle_beta 100.4700(10)
_cell_angle_gamma 100.0890(10)
_cell_formula_units_Z 2
_cell_length_a 12.7131(2)
_cell_length_b 16.3092(3)
_cell_length_c 19.1176(4)
_cell_measurement_reflns_used 9959
_cell_measurement_temperature 100(2)
_cell_volume 3633.37(12)
_computing_structure_refinement 'SHELXL-97 (Sheldrick, 1997)'
_computing_structure_solution 'SHELXS-97 (Sheldrick, 1990)'
_diffrn_ambient_temperature 100(2)
_diffrn_measured_fraction_theta_full 0.955
_diffrn_measured_fraction_theta_max 0.955
_diffrn_radiation_monochromator graphite
_diffrn_radiation_source 'fine-focus sealed tube'
_diffrn_radiation_type CuK\a
_diffrn_radiation_wavelength 1.54178
_diffrn_reflns_av_R_equivalents 0.0221
_diffrn_reflns_av_sigmaI/netI 0.0141
_diffrn_reflns_limit_h_max 15
_diffrn_reflns_limit_h_min -15
_diffrn_reflns_limit_k_max 19
_diffrn_reflns_limit_k_min -19
_diffrn_reflns_limit_l_max 22
_diffrn_reflns_limit_l_min -23
_diffrn_reflns_number 70589
_diffrn_reflns_theta_full 68.96
_diffrn_reflns_theta_max 68.96
_diffrn_reflns_theta_min 2.48
_exptl_absorpt_coefficient_mu 3.688
_exptl_absorpt_correction_type none
_exptl_crystal_colour red
_exptl_crystal_density_diffrn 1.427
_exptl_crystal_density_meas ?
_exptl_crystal_F_000 1592
_exptl_crystal_size_max 0.27
_exptl_crystal_size_mid 0.25
_exptl_crystal_size_min 0.25
_refine_diff_density_max 1.951
_refine_diff_density_min -0.817
_refine_diff_density_rms 0.064
_refine_ls_extinction_method none
_refine_ls_goodness_of_fit_ref 0.857
_refine_ls_hydrogen_treatment constr
_refine_ls_matrix_type full
_refine_ls_number_parameters 950
_refine_ls_number_reflns 12892
_refine_ls_number_restraints 992
_refine_ls_restrained_S_all 0.838
_refine_ls_R_factor_all 0.0394
_refine_ls_R_factor_gt 0.0390
_refine_ls_shift/su_max 0.181
_refine_ls_shift/su_mean 0.003
_refine_ls_structure_factor_coef Fsqd
_refine_ls_weighting_details 'calc w=1/[\s^2^(Fo^2^)+(0.0798P)^2^+5.0200P] where P=(Fo^2^+2Fc^2^)/3'
_refine_ls_weighting_scheme calc
_refine_ls_wR_factor_gt 0.1101
_refine_ls_wR_factor_ref 0.1105
_reflns_number_gt 12690
_reflns_number_total 12892
_reflns_threshold_expression >2sigma(I)
_cod_data_source_file ja109678y_si_002_5.cif
_cod_data_source_block d8_08062_0m-yunho
_cod_depositor_comments
;
The following automatic conversions were performed:

'_exptl_crystal_density_meas' value 'none' was changed to '?' - the
value is perceived as not measured.

Automatic conversion script
Id: cif_fix_values 3008 2015-01-20 13:52:24Z robertas 
;
_cod_original_cell_volume 3633.36(12)
_cod_original_sg_symbol_H-M 'P -1 '
_cod_database_code 4105822

loop_
_symmetry_equiv_pos_as_xyz
'x, y, z'
'-x, -y, -z'

loop_
_atom_site_label
_atom_site_type_symbol
_atom_site_fract_x
_atom_site_fract_y
_atom_site_fract_z
_atom_site_U_iso_or_equiv
_atom_site_adp_type
_atom_site_occupancy
_atom_site_symmetry_multiplicity
_atom_site_calc_flag
_atom_site_refinement_flags
_atom_site_disorder_assembly
_atom_site_disorder_group
Fe1 Fe 0.75903(2) 0.589360(18) 0.352136(16) 0.01526(8) Uani 1 1 d U . .
P1 P 0.93396(4) 0.70241(3) 0.40979(3) 0.01627(11) Uani 1 1 d U . .
Cl1 Cl 0.75832(4) 0.51579(3) 0.43308(3) 0.02342(11) Uani 1 1 d U . .
P2 P 0.76173(4) 0.47079(3) 0.23985(3) 0.01727(11) Uani 1 1 d U . .
P3 P 0.58888(4) 0.64230(3) 0.35200(3) 0.01954(11) Uani 1 1 d U . .
Si1 Si 0.76263(4) 0.66669(3) 0.26182(3) 0.01655(11) Uani 1 1 d U . .
C1 C 0.67603(17) 0.36170(13) 0.23072(12) 0.0227(4) Uani 1 1 d U . .
H1 H 0.6671 0.3223 0.1784 0.027 Uiso 1 1 calc R . .
C2 C 0.98869(16) 0.73219(12) 0.33609(11) 0.0190(4) Uani 1 1 d U . .
C3 C 0.60069(16) 0.74052(13) 0.32300(12) 0.0203(4) Uani 1 1 d U . .
C4 C 0.53997(17) 0.80374(14) 0.34126(12) 0.0246(4) Uani 1 1 d U . .
H4 H 0.4901 0.7982 0.3721 0.029 Uiso 1 1 calc R . .
C5 C 1.10058(17) 0.76386(14) 0.34142(12) 0.0245(4) Uani 1 1 d U . .
H5 H 1.1545 0.7687 0.3848 0.029 Uiso 1 1 calc R . .
C6 C 0.89538(16) 0.44546(13) 0.22542(12) 0.0216(4) Uani 1 1 d U . .
H6 H 0.9341 0.4372 0.2725 0.026 Uiso 1 1 calc R . .
C7 C 0.67517(16) 0.74889(13) 0.27784(11) 0.0201(4) Uani 1 1 d U . .
C8 C 1.04138(16) 0.66360(13) 0.46276(12) 0.0214(4) Uani 1 1 d U . .
H8 H 1.1127 0.7078 0.4742 0.026 Uiso 1 1 calc R . .
C9 C 0.70467(16) 0.49503(13) 0.15548(11) 0.0199(4) Uani 1 1 d U . .
C10 C 0.66246(18) 0.43200(14) 0.08446(13) 0.0264(4) Uani 1 1 d U . .
H10 H 0.6577 0.3716 0.0785 0.032 Uiso 1 1 calc R . .
C11 C 1.01913(19) 0.66038(15) 0.53830(12) 0.0275(5) Uani 1 1 d U . .
H11A H 0.9494 0.6178 0.5294 0.041 Uiso 1 1 calc R . .
H11B H 1.0146 0.7187 0.5680 0.041 Uiso 1 1 calc R . .
H11C H 1.0792 0.6425 0.5657 0.041 Uiso 1 1 calc R . .
C12 C 0.68596(18) 0.82081(14) 0.25076(12) 0.0259(4) Uani 1 1 d U . .
H12 H 0.7356 0.8271 0.2199 0.031 Uiso 1 1 calc R . .
C13 C 0.70940(16) 0.58426(13) 0.16490(12) 0.0199(4) Uani 1 1 d U . .
C14 C 0.66892(19) 0.73238(15) 0.50617(13) 0.0288(5) Uani 1 1 d U . .
H14A H 0.6525 0.7509 0.5555 0.043 Uiso 1 1 calc R . .
H14B H 0.6945 0.7843 0.4920 0.043 Uiso 1 1 calc R . .
H14C H 0.7265 0.6997 0.5083 0.043 Uiso 1 1 calc R . .
C15 C 0.90889(16) 0.72375(13) 0.27136(12) 0.0201(4) Uani 1 1 d U . .
C16 C 0.93928(16) 0.81207(13) 0.47710(11) 0.0203(4) Uani 1 1 d U . .
H16 H 0.9038 0.8014 0.5173 0.024 Uiso 1 1 calc R . .
C17 C 1.05733(18) 0.86741(14) 0.51532(12) 0.0257(4) Uani 1 1 d U . .
H17A H 1.0956 0.8763 0.4770 0.039 Uiso 1 1 calc R . .
H17B H 1.0967 0.8366 0.5447 0.039 Uiso 1 1 calc R . .
H17C H 1.0550 0.9246 0.5487 0.039 Uiso 1 1 calc R . .
C18 C 0.67356(18) 0.60873(14) 0.10175(12) 0.0262(4) Uani 1 1 d U . .
H18 H 0.6761 0.6688 0.1074 0.031 Uiso 1 1 calc R . .
C19 C 0.88231(19) 0.36078(14) 0.16040(13) 0.0292(5) Uani 1 1 d U . .
H19A H 0.8471 0.3676 0.1130 0.044 Uiso 1 1 calc R . .
H19B H 0.8365 0.3112 0.1688 0.044 Uiso 1 1 calc R . .
H19C H 0.9550 0.3495 0.1579 0.044 Uiso 1 1 calc R . .
C20 C 0.56497(18) 0.67351(14) 0.44789(13) 0.0253(4) Uani 1 1 d U . .
H20 H 0.5073 0.7081 0.4479 0.030 Uiso 1 1 calc R . .
C21 C 0.6344(2) 0.54619(16) 0.03118(13) 0.0310(5) Uani 1 1 d U . .
H21 H 0.6123 0.5638 -0.0115 0.037 Uiso 1 1 calc R . .
C22 C 0.35422(18) 0.60699(16) 0.30869(15) 0.0329(5) Uani 1 1 d U . .
H22A H 0.3593 0.6636 0.2996 0.049 Uiso 1 1 calc R . .
H22B H 0.3542 0.6151 0.3615 0.049 Uiso 1 1 calc R . .
H22C H 0.2859 0.5654 0.2763 0.049 Uiso 1 1 calc R . .
C23 C 0.56088(18) 0.36724(15) 0.24095(15) 0.0316(5) Uani 1 1 d U . .
H23A H 0.5164 0.3081 0.2318 0.047 Uiso 1 1 calc R . .
H23B H 0.5260 0.3932 0.2052 0.047 Uiso 1 1 calc R . .
H23C H 0.5663 0.4040 0.2923 0.047 Uiso 1 1 calc R . .
C24 C 0.45347(17) 0.57059(14) 0.29094(13) 0.0259(4) Uani 1 1 d U . .
H24 H 0.4451 0.5126 0.3001 0.031 Uiso 1 1 calc R . .
C25 C 0.55262(19) 0.87471(14) 0.31421(13) 0.0286(5) Uani 1 1 d U . .
H25 H 0.5117 0.9178 0.3270 0.034 Uiso 1 1 calc R . .
C26 C 0.45067(18) 0.55344(15) 0.20778(14) 0.0307(5) Uani 1 1 d U . .
H26A H 0.3833 0.5094 0.1772 0.046 Uiso 1 1 calc R . .
H26B H 0.5150 0.5317 0.1969 0.046 Uiso 1 1 calc R . .
H26C H 0.4519 0.6082 0.1959 0.046 Uiso 1 1 calc R . .
C27 C 0.94305(18) 0.75068(14) 0.21372(12) 0.0261(4) Uani 1 1 d U . .
H27 H 0.8898 0.7465 0.1702 0.031 Uiso 1 1 calc R . .
C28 C 0.87455(18) 0.86519(14) 0.43902(13) 0.0260(4) Uani 1 1 d U . .
H28A H 0.8751 0.9204 0.4765 0.039 Uiso 1 1 calc R . .
H28B H 0.7984 0.8311 0.4161 0.039 Uiso 1 1 calc R . .
H28C H 0.9087 0.8781 0.4001 0.039 Uiso 1 1 calc R . .
C29 C 0.52109(19) 0.59224(16) 0.46909(14) 0.0324(5) Uani 1 1 d U . .
H29A H 0.5742 0.5552 0.4668 0.049 Uiso 1 1 calc R . .
H29B H 0.4505 0.5587 0.4338 0.049 Uiso 1 1 calc R . .
H29C H 0.5105 0.6110 0.5202 0.049 Uiso 1 1 calc R . .
C30 C 0.6274(2) 0.45765(15) 0.02252(13) 0.0305(5) Uani 1 1 d U . .
H30 H 0.5987 0.4148 -0.0258 0.037 Uiso 1 1 calc R . .
C31 C 0.6245(2) 0.88299(14) 0.26878(13) 0.0300(5) Uani 1 1 d U . .
H31 H 0.6319 0.9312 0.2499 0.036 Uiso 1 1 calc R . .
C32 C 1.13231(19) 0.78818(16) 0.28284(13) 0.0309(5) Uani 1 1 d U . .
H32 H 1.2083 0.8083 0.2858 0.037 Uiso 1 1 calc R . .
C33 C 1.0537(2) 0.78329(16) 0.21988(13) 0.0330(5) Uani 1 1 d U . .
H33 H 1.0760 0.8023 0.1810 0.040 Uiso 1 1 calc R . .
C34 C 0.73207(19) 0.31912(14) 0.28443(13) 0.0273(5) Uani 1 1 d U . .
H34A H 0.7405 0.3554 0.3365 0.041 Uiso 1 1 calc R . .
H34B H 0.8047 0.3145 0.2757 0.041 Uiso 1 1 calc R . .
H34C H 0.6867 0.2603 0.2754 0.041 Uiso 1 1 calc R . .
C35 C 1.05670(19) 0.57511(15) 0.41718(13) 0.0282(5) Uani 1 1 d U . .
H35A H 1.1167 0.5592 0.4466 0.042 Uiso 1 1 calc R . .
H35B H 1.0749 0.5796 0.3705 0.042 Uiso 1 1 calc R . .
H35C H 0.9884 0.5298 0.4052 0.042 Uiso 1 1 calc R . .
C36 C 0.96978(18) 0.52162(14) 0.21282(13) 0.0265(4) Uani 1 1 d U . .
H36A H 1.0416 0.5086 0.2103 0.040 Uiso 1 1 calc R . .
H36B H 0.9796 0.5757 0.2545 0.040 Uiso 1 1 calc R . .
H36C H 0.9358 0.5294 0.1656 0.040 Uiso 1 1 calc R . .
B1 B 0.30614(17) 0.07007(14) 0.19934(12) 0.0159(4) Uani 1 1 d U . .
C37 C 0.37708(15) 0.07740(12) 0.28238(11) 0.0160(4) Uani 1 1 d U . .
C39 C 0.47771(15) 0.13819(13) 0.32051(11) 0.0178(4) Uani 1 1 d U . .
H39 H 0.5132 0.1722 0.2947 0.021 Uiso 1 1 calc R . .
C51 C 0.52745(15) 0.15037(13) 0.39514(11) 0.0187(4) Uani 1 1 d U . .
C64 C 0.63533(17) 0.21685(15) 0.43190(12) 0.0243(4) Uani 1 1 d U . .
F10 F 0.67049(11) 0.22665(10) 0.50504(8) 0.0408(4) Uani 1 1 d U . .
F11 F 0.71570(10) 0.19601(9) 0.39874(8) 0.0347(3) Uani 1 1 d U . .
F12 F 0.62995(11) 0.29705(8) 0.42886(8) 0.0330(3) Uani 1 1 d U . .
C38 C 0.47863(16) 0.10278(13) 0.43532(11) 0.0185(4) Uani 1 1 d U . .
H38 H 0.5125 0.1110 0.4862 0.022 Uiso 1 1 calc R . .
C47 C 0.37826(16) 0.04249(12) 0.39867(11) 0.0174(4) Uani 1 1 d U . .
C42 C 0.32218(17) -0.01121(14) 0.43917(12) 0.0227(4) Uani 1 1 d U . .
F7 F 0.21270(10) -0.01987(9) 0.42320(8) 0.0306(3) Uani 1 1 d U . .
F8 F 0.35901(12) 0.02155(9) 0.51377(7) 0.0371(3) Uani 1 1 d U . .
F9 F 0.33691(10) -0.09423(8) 0.41930(7) 0.0282(3) Uani 1 1 d U . .
C50 C 0.32922(15) 0.02985(12) 0.32438(11) 0.0164(4) Uani 1 1 d U . .
H50 H 0.2610 -0.0123 0.3010 0.020 Uiso 1 1 calc R . .
C56 C 0.21326(15) 0.12461(13) 0.22054(11) 0.0177(4) Uani 1 1 d U . .
C52 C 0.11177(16) 0.08252(14) 0.22750(11) 0.0200(4) Uani 1 1 d U . .
H52 H 0.0926 0.0201 0.2128 0.024 Uiso 1 1 calc R . .
C57 C 0.03786(17) 0.12883(15) 0.25525(12) 0.0240(4) Uani 1 1 d U . .
C59 C -0.06707(19) 0.07710(18) 0.26222(14) 0.0338(5) Uani 1 1 d U . .
F1 F -0.13309(12) 0.12748(12) 0.28830(10) 0.0508(4) Uani 1 1 d U . .
F2 F -0.04726(13) 0.03072(13) 0.30978(10) 0.0506(4) Uani 1 1 d U . .
F6 F -0.12591(11) 0.01769(11) 0.19724(9) 0.0441(4) Uani 1 1 d U . .
C66 C 0.06148(18) 0.21979(16) 0.27630(12) 0.0274(5) Uani 1 1 d U . .
H66 H 0.0106 0.2515 0.2943 0.033 Uiso 1 1 calc R . .
C53 C 0.16215(18) 0.26315(15) 0.27017(12) 0.0260(4) Uani 1 1 d U . .
C62 C 0.1930(2) 0.36131(16) 0.29231(15) 0.0367(5) Uani 1 1 d U . .
F3 F 0.12060(16) 0.39972(11) 0.32204(13) 0.0689(6) Uani 1 1 d U . .
F4 F 0.1991(2) 0.38873(12) 0.23321(12) 0.0767(7) Uani 1 1 d U . .
F5 F 0.29041(15) 0.39704(10) 0.33980(12) 0.0637(5) Uani 1 1 d U . .
C45 C 0.23641(16) 0.21640(14) 0.24334(11) 0.0211(4) Uani 1 1 d U . .
H45 H 0.3049 0.2480 0.2405 0.025 Uiso 1 1 calc R . .
C43 C 0.38177(15) 0.10793(12) 0.14946(11) 0.0173(4) Uani 1 1 d U A .
C41 C 0.34503(16) 0.15356(13) 0.10161(12) 0.0201(4) Uani 1 1 d U . .
H41 H 0.2770 0.1700 0.1024 0.024 Uiso 1 1 calc R . .
C44 C 0.40549(17) 0.17564(14) 0.05274(12) 0.0234(4) Uani 1 1 d U A .
C67 C 0.3615(2) 0.22441(17) 0.00330(15) 0.0341(5) Uani 1 1 d U . .
F19A F 0.43546(17) 0.26223(19) -0.02487(16) 0.0670(8) Uani 0.853(3) 1 d PDU A 1
F20A F 0.2765(2) 0.17553(18) -0.05201(17) 0.0806(9) Uani 0.853(3) 1 d PDU A 1
F21A F 0.3218(3) 0.2903(2) 0.03999(16) 0.0819(10) Uani 0.853(3) 1 d PDU A 1
F19B F 0.2700(10) 0.2250(11) -0.0082(9) 0.0670(8) Uani 0.147(3) 1 d PDU A 2
F20B F 0.4079(12) 0.3023(10) 0.0288(8) 0.0806(9) Uani 0.147(3) 1 d PDU A 2
F21B F 0.3774(14) 0.1901(10) -0.0684(8) 0.0819(10) Uani 0.147(3) 1 d PDU A 2
C55 C 0.50485(17) 0.15264(14) 0.04930(12) 0.0229(4) Uani 1 1 d U . .
H55 H 0.5460 0.1680 0.0161 0.027 Uiso 1 1 calc R A .
C63 C 0.54241(16) 0.10648(13) 0.09576(12) 0.0206(4) Uani 1 1 d U A .
C58 C 0.65004(17) 0.08112(14) 0.09359(12) 0.0243(4) Uani 1 1 d U . .
F16 F 0.65478(11) 0.00944(9) 0.11352(9) 0.0368(3) Uani 1 1 d U A .
F17 F 0.73553(11) 0.14481(9) 0.14007(10) 0.0443(4) Uani 1 1 d U A .
F18 F 0.66925(12) 0.06318(12) 0.02514(9) 0.0447(4) Uani 1 1 d U A .
C46 C 0.48259(9) 0.08499(7) 0.14463(6) 0.0183(4) Uani 1 1 d U . .
H46 H 0.5106 0.0537 0.1759 0.022 Uiso 1 1 calc R A .
C40 C 0.24879(9) -0.03179(7) 0.14655(6) 0.0167(4) Uani 1 1 d RU B .
C48 C 0.29164(9) -0.10314(7) 0.15314(6) 0.0181(4) Uani 1 1 d RU . .
H48 H 0.3534 -0.0938 0.1933 0.022 Uiso 1 1 d R . .
C54 C 0.24623(16) -0.18801(13) 0.10232(12) 0.0213(4) Uani 1 1 d U . .
C60 C 0.29745(19) -0.26089(15) 0.11255(13) 0.0280(5) Uani 1 1 d U . .
F13 F 0.31436(18) -0.26269(12) 0.18282(10) 0.0616(5) Uani 1 1 d U . .
F14 F 0.23651(15) -0.34037(10) 0.06955(11) 0.0571(5) Uani 1 1 d U . .
F15 F 0.39543(14) -0.25436(11) 0.09711(13) 0.0598(5) Uani 1 1 d U . .
C68 C 0.15586(17) -0.20464(14) 0.04290(12) 0.0242(4) Uani 1 1 d U . .
H68 H 0.1247 -0.2623 0.0085 0.029 Uiso 1 1 calc R . .
C65 C 0.11241(17) -0.13431(15) 0.03529(12) 0.0240(4) Uani 1 1 d U B .
C61 C 0.0164(2) -0.14807(17) -0.02906(14) 0.0356(5) Uani 1 1 d U . .
F22A F -0.0428(4) -0.2364(3) -0.0562(3) 0.0595(16) Uani 0.519(4) 1 d PU B 1
F22B F -0.0040(6) -0.2178(4) -0.0833(4) 0.091(3) Uani 0.519(4) 1 d PU B 2
F23A F 0.0442(4) -0.1326(6) -0.0849(3) 0.076(2) Uani 0.491(4) 1 d PU B 1
F23B F 0.0397(5) -0.0832(4) -0.0652(3) 0.0615(17) Uani 0.491(4) 1 d PU B 2
F24 F -0.06346(14) -0.11569(16) -0.00840(11) 0.0710(6) Uani 1 1 d U B .
C49 C 0.15821(16) -0.05003(13) 0.08569(11) 0.0198(4) Uani 1 1 d U . .
H49 H 0.1271 -0.0032 0.0787 0.024 Uiso 1 1 calc R B .
C91 C 1.1350(6) 0.4168(6) 0.0542(5) 0.117(3) Uani 0.50 1 d PDU C -1
H91A H 1.1739 0.3722 0.0341 0.176 Uiso 0.50 1 calc PR C -1
H91B H 1.0842 0.3938 0.0809 0.176 Uiso 0.50 1 calc PR C -1
H91C H 1.1886 0.4698 0.0890 0.176 Uiso 0.50 1 calc PR C -1
C92 C 1.0695(8) 0.4398(6) -0.0109(4) 0.117(3) Uani 0.50 1 d PDU C -1
H92A H 1.1193 0.4689 -0.0357 0.141 Uiso 0.50 1 calc PR C -1
H92B H 1.0181 0.3867 -0.0488 0.141 Uiso 0.50 1 calc PR C -1
C93 C 1.0069(8) 0.5031(6) 0.0296(5) 0.117(3) Uani 0.50 1 d PDU C -1
H93A H 0.9475 0.4714 0.0462 0.141 Uiso 0.50 1 calc PR C -1
H93B H 1.0573 0.5502 0.0737 0.141 Uiso 0.50 1 calc PR C -1
C94 C 0.9596(8) 0.5407(6) -0.0311(5) 0.117(3) Uani 0.50 1 d PDU C -1
H94A H 0.9073 0.4939 -0.0745 0.141 Uiso 0.50 1 calc PR C -1
H94B H 1.0189 0.5707 -0.0489 0.141 Uiso 0.50 1 calc PR C -1
C95 C 0.9006(8) 0.6064(6) 0.0106(7) 0.117(3) Uani 0.50 1 d PDU C -1
H95A H 0.8723 0.6384 -0.0222 0.176 Uiso 0.50 1 calc PR C -1
H95B H 0.9526 0.6482 0.0561 0.176 Uiso 0.50 1 calc PR C -1
H95C H 0.8392 0.5744 0.0244 0.176 Uiso 0.50 1 calc PR C -1

loop_
_atom_site_aniso_label
_atom_site_aniso_U_11
_atom_site_aniso_U_22
_atom_site_aniso_U_33
_atom_site_aniso_U_23
_atom_site_aniso_U_13
_atom_site_aniso_U_12
Fe1 0.01688(15) 0.01405(15) 0.01547(17) 0.00629(13) 0.00358(12) 0.00314(11)
P1 0.0179(2) 0.0148(2) 0.0151(2) 0.00476(19) 0.00330(17) 0.00209(17)
Cl1 0.0288(2) 0.0225(2) 0.0227(3) 0.0131(2) 0.00642(18) 0.00586(18)
P2 0.0204(2) 0.0143(2) 0.0167(3) 0.00517(19) 0.00303(18) 0.00432(18)
P3 0.0191(2) 0.0187(2) 0.0230(3) 0.0085(2) 0.00640(19) 0.00568(18)
Si1 0.0194(2) 0.0147(2) 0.0158(3) 0.0062(2) 0.00361(19) 0.00366(19)
C1 0.0268(10) 0.0143(9) 0.0248(11) 0.0058(8) 0.0046(8) 0.0023(8)
C2 0.0229(10) 0.0145(9) 0.0180(10) 0.0032(8) 0.0069(7) 0.0020(7)
C3 0.0211(9) 0.0177(9) 0.0199(10) 0.0052(8) 0.0009(7) 0.0043(7)
C4 0.0251(10) 0.0237(10) 0.0232(11) 0.0049(9) 0.0029(8) 0.0088(8)
C5 0.0227(10) 0.0236(10) 0.0218(11) 0.0029(9) 0.0053(8) -0.0010(8)
C6 0.0225(10) 0.0200(10) 0.0214(11) 0.0045(8) 0.0047(8) 0.0075(8)
C7 0.0226(10) 0.0172(9) 0.0180(10) 0.0048(8) 0.0004(7) 0.0048(7)
C8 0.0186(9) 0.0219(10) 0.0214(11) 0.0074(8) -0.0002(7) 0.0032(7)
C9 0.0210(9) 0.0208(9) 0.0181(10) 0.0067(8) 0.0031(7) 0.0064(7)
C10 0.0319(11) 0.0205(10) 0.0230(11) 0.0038(9) 0.0006(8) 0.0084(8)
C11 0.0313(11) 0.0275(11) 0.0207(11) 0.0098(9) -0.0008(8) 0.0033(9)
C12 0.0323(11) 0.0217(10) 0.0248(11) 0.0103(9) 0.0042(9) 0.0071(8)
C13 0.0197(9) 0.0195(9) 0.0193(10) 0.0060(8) 0.0031(7) 0.0038(7)
C14 0.0324(11) 0.0327(12) 0.0246(12) 0.0091(10) 0.0118(9) 0.0116(9)
C15 0.0237(10) 0.0157(9) 0.0195(10) 0.0040(8) 0.0066(8) 0.0029(7)
C16 0.0251(10) 0.0165(9) 0.0167(10) 0.0023(8) 0.0059(8) 0.0025(8)
C17 0.0291(11) 0.0201(10) 0.0212(11) 0.0014(9) 0.0046(8) -0.0012(8)
C18 0.0330(11) 0.0221(10) 0.0229(11) 0.0097(9) 0.0016(9) 0.0066(8)
C19 0.0321(11) 0.0228(10) 0.0305(13) 0.0020(9) 0.0102(9) 0.0093(9)
C20 0.0265(10) 0.0294(11) 0.0274(12) 0.0124(9) 0.0139(9) 0.0126(9)
C21 0.0407(13) 0.0303(11) 0.0202(11) 0.0100(10) -0.0013(9) 0.0101(10)
C22 0.0202(10) 0.0326(12) 0.0438(15) 0.0099(11) 0.0058(9) 0.0068(9)
C23 0.0252(11) 0.0227(11) 0.0448(15) 0.0119(10) 0.0064(10) 0.0009(8)
C24 0.0189(10) 0.0219(10) 0.0355(13) 0.0091(9) 0.0047(8) 0.0033(8)
C25 0.0341(12) 0.0227(10) 0.0274(12) 0.0046(9) 0.0011(9) 0.0147(9)
C26 0.0236(11) 0.0289(11) 0.0333(13) 0.0054(10) 0.0004(9) 0.0044(9)
C27 0.0302(11) 0.0263(11) 0.0195(11) 0.0077(9) 0.0060(8) 0.0007(8)
C28 0.0333(11) 0.0175(9) 0.0244(12) 0.0031(9) 0.0053(9) 0.0068(8)
C29 0.0311(12) 0.0381(13) 0.0381(14) 0.0208(11) 0.0177(10) 0.0107(10)
C30 0.0396(13) 0.0280(11) 0.0180(11) 0.0015(9) -0.0006(9) 0.0107(9)
C31 0.0412(13) 0.0208(10) 0.0292(12) 0.0117(9) 0.0031(9) 0.0102(9)
C32 0.0263(11) 0.0337(12) 0.0253(12) 0.0033(10) 0.0105(9) -0.0057(9)
C33 0.0358(12) 0.0372(13) 0.0229(12) 0.0089(10) 0.0129(9) -0.0037(10)
C34 0.0360(12) 0.0189(10) 0.0291(12) 0.0111(9) 0.0081(9) 0.0064(9)
C35 0.0301(11) 0.0265(11) 0.0275(12) 0.0083(9) 0.0015(9) 0.0118(9)
C36 0.0262(10) 0.0241(10) 0.0285(12) 0.0051(9) 0.0102(9) 0.0066(8)
B1 0.0153(9) 0.0180(10) 0.0156(11) 0.0069(9) 0.0032(8) 0.0047(8)
C37 0.0172(9) 0.0167(9) 0.0156(10) 0.0053(8) 0.0051(7) 0.0067(7)
C39 0.0162(9) 0.0201(9) 0.0192(10) 0.0089(8) 0.0050(7) 0.0050(7)
C51 0.0163(9) 0.0193(9) 0.0197(10) 0.0062(8) 0.0031(7) 0.0039(7)
C64 0.0216(10) 0.0295(11) 0.0194(11) 0.0098(9) 0.0013(8) 0.0007(8)
F10 0.0314(7) 0.0543(9) 0.0236(7) 0.0175(7) -0.0083(5) -0.0151(6)
F11 0.0169(6) 0.0417(8) 0.0424(8) 0.0114(6) 0.0063(5) 0.0035(5)
F12 0.0306(7) 0.0230(6) 0.0379(8) 0.0073(6) 0.0031(6) -0.0033(5)
C38 0.0208(9) 0.0199(9) 0.0142(10) 0.0054(8) 0.0016(7) 0.0061(7)
C47 0.0204(9) 0.0158(9) 0.0170(10) 0.0056(8) 0.0060(7) 0.0050(7)
C42 0.0261(10) 0.0222(10) 0.0175(10) 0.0075(8) 0.0027(8) 0.0009(8)
F7 0.0256(6) 0.0383(7) 0.0331(7) 0.0185(6) 0.0132(5) 0.0033(5)
F8 0.0505(8) 0.0370(7) 0.0152(6) 0.0090(6) 0.0051(6) -0.0095(6)
F9 0.0330(7) 0.0208(6) 0.0287(7) 0.0132(5) -0.0004(5) 0.0003(5)
C50 0.0163(9) 0.0150(8) 0.0169(10) 0.0043(8) 0.0031(7) 0.0035(7)
C56 0.0185(9) 0.0243(10) 0.0114(9) 0.0069(8) 0.0024(7) 0.0077(7)
C52 0.0199(9) 0.0256(10) 0.0145(10) 0.0066(8) 0.0027(7) 0.0067(8)
C57 0.0212(10) 0.0369(12) 0.0143(10) 0.0069(9) 0.0040(7) 0.0105(8)
C59 0.0230(11) 0.0522(15) 0.0291(13) 0.0123(11) 0.0112(9) 0.0128(10)
F1 0.0305(8) 0.0674(11) 0.0570(11) 0.0093(9) 0.0263(7) 0.0195(7)
F2 0.0378(8) 0.0786(12) 0.0508(10) 0.0390(9) 0.0219(7) 0.0120(8)
F6 0.0240(7) 0.0581(10) 0.0385(9) 0.0034(7) 0.0081(6) -0.0008(6)
C66 0.0270(11) 0.0381(12) 0.0183(11) 0.0048(9) 0.0054(8) 0.0184(9)
C53 0.0298(11) 0.0285(11) 0.0195(11) 0.0055(9) 0.0027(8) 0.0135(9)
C62 0.0412(13) 0.0285(12) 0.0385(15) 0.0047(11) 0.0059(11) 0.0173(10)
F3 0.0626(11) 0.0368(9) 0.1025(17) -0.0001(10) 0.0276(11) 0.0289(8)
F4 0.144(2) 0.0310(9) 0.0577(12) 0.0180(9) 0.0236(12) 0.0218(11)
F5 0.0535(10) 0.0280(8) 0.0836(14) -0.0011(8) -0.0169(9) 0.0102(7)
C45 0.0210(9) 0.0228(10) 0.0186(10) 0.0055(8) 0.0027(7) 0.0070(8)
C43 0.0181(9) 0.0169(9) 0.0148(10) 0.0043(8) 0.0020(7) 0.0022(7)
C41 0.0192(9) 0.0211(9) 0.0207(11) 0.0085(8) 0.0037(7) 0.0048(7)
C44 0.0255(10) 0.0231(10) 0.0224(11) 0.0104(9) 0.0047(8) 0.0039(8)
C67 0.0333(12) 0.0427(14) 0.0372(14) 0.0273(12) 0.0111(10) 0.0106(10)
F19A 0.0439(11) 0.110(2) 0.1031(19) 0.0978(18) 0.0385(12) 0.0341(12)
F20A 0.0775(16) 0.0729(16) 0.0768(17) 0.0507(14) -0.0384(14) -0.0030(13)
F21A 0.146(3) 0.0861(18) 0.0801(18) 0.0667(16) 0.0673(18) 0.0897(19)
F19B 0.0439(11) 0.110(2) 0.1031(19) 0.0978(18) 0.0385(12) 0.0341(12)
F20B 0.0775(16) 0.0729(16) 0.0768(17) 0.0507(14) -0.0384(14) -0.0030(13)
F21B 0.146(3) 0.0861(18) 0.0801(18) 0.0667(16) 0.0673(18) 0.0897(19)
C55 0.0247(10) 0.0250(10) 0.0199(11) 0.0091(9) 0.0092(8) 0.0014(8)
C63 0.0207(9) 0.0195(9) 0.0180(10) 0.0023(8) 0.0042(7) 0.0025(7)
C58 0.0231(10) 0.0251(10) 0.0235(11) 0.0049(9) 0.0084(8) 0.0042(8)
F16 0.0294(7) 0.0359(7) 0.0557(9) 0.0206(7) 0.0181(6) 0.0173(6)
F17 0.0195(6) 0.0332(7) 0.0624(10) -0.0053(7) 0.0037(6) 0.0016(5)
F18 0.0416(8) 0.0694(11) 0.0351(8) 0.0176(8) 0.0251(7) 0.0261(8)
C46 0.0200(9) 0.0184(9) 0.0167(10) 0.0065(8) 0.0036(7) 0.0049(7)
C40 0.0166(9) 0.0215(9) 0.0147(10) 0.0072(8) 0.0075(7) 0.0053(7)
C48 0.0176(9) 0.0224(9) 0.0154(10) 0.0066(8) 0.0053(7) 0.0061(7)
C54 0.0233(10) 0.0223(10) 0.0202(11) 0.0056(8) 0.0103(8) 0.0071(8)
C60 0.0321(11) 0.0237(10) 0.0282(12) 0.0041(9) 0.0098(9) 0.0111(9)
F13 0.1078(15) 0.0568(10) 0.0452(10) 0.0267(9) 0.0252(10) 0.0593(11)
F14 0.0556(10) 0.0215(7) 0.0785(13) 0.0037(8) -0.0038(9) 0.0104(7)
F15 0.0423(9) 0.0434(9) 0.1139(16) 0.0323(10) 0.0397(10) 0.0282(7)
C68 0.0244(10) 0.0230(10) 0.0209(11) -0.0003(9) 0.0072(8) 0.0050(8)
C65 0.0219(10) 0.0302(11) 0.0172(11) 0.0031(9) 0.0037(8) 0.0081(8)
C61 0.0312(12) 0.0394(13) 0.0246(13) -0.0039(10) -0.0033(9) 0.0128(10)
F22A 0.045(2) 0.0340(19) 0.065(4) -0.003(2) -0.029(2) -0.0032(16)
F22B 0.111(6) 0.058(4) 0.055(4) -0.031(3) -0.050(3) 0.053(4)
F23A 0.043(2) 0.152(7) 0.025(3) 0.041(4) -0.0053(17) -0.004(4)
F23B 0.063(3) 0.076(3) 0.038(3) 0.027(3) -0.017(2) 0.015(3)
F24 0.0378(9) 0.1068(16) 0.0480(11) -0.0041(10) -0.0114(7) 0.0360(10)
C49 0.0199(9) 0.0245(10) 0.0162(10) 0.0059(8) 0.0051(7) 0.0087(8)
C91 0.082(4) 0.129(6) 0.112(4) 0.000(5) 0.062(3) -0.023(3)
C92 0.082(4) 0.129(6) 0.112(4) 0.000(5) 0.062(3) -0.023(3)
C93 0.082(4) 0.129(6) 0.112(4) 0.000(5) 0.062(3) -0.023(3)
C94 0.082(4) 0.129(6) 0.112(4) 0.000(5) 0.062(3) -0.023(3)
C95 0.082(4) 0.129(6) 0.112(4) 0.000(5) 0.062(3) -0.023(3)

loop_
_atom_type_symbol
_atom_type_description
_atom_type_scat_dispersion_real
_atom_type_scat_dispersion_imag
_atom_type_scat_source
C C 0.0181 0.0091 'International Tables Vol C Tables 4.2.6.8 and 6.1.1.4'
H H 0.0000 0.0000 'International Tables Vol C Tables 4.2.6.8 and 6.1.1.4'
B B 0.0090 0.0039 'International Tables Vol C Tables 4.2.6.8 and 6.1.1.4'
F F 0.0727 0.0534 'International Tables Vol C Tables 4.2.6.8 and 6.1.1.4'
Si Si 0.2541 0.3302 'International Tables Vol C Tables 4.2.6.8 and 6.1.1.4'
P P 0.2955 0.4335 'International Tables Vol C Tables 4.2.6.8 and 6.1.1.4'
Cl Cl 0.3639 0.7018 'International Tables Vol C Tables 4.2.6.8 and 6.1.1.4'
Fe Fe -1.1336 3.1974 'International Tables Vol C Tables 4.2.6.8 and 6.1.1.4'

loop_
_geom_angle_atom_site_label_1
_geom_angle_atom_site_label_2
_geom_angle_atom_site_label_3
_geom_angle
Cl1 Fe1 Si1 178.29(2)
Cl1 Fe1 P2 99.46(2)
Si1 Fe1 P2 79.038(19)
Cl1 Fe1 P3 103.18(2)
Si1 Fe1 P3 78.291(19)
P2 Fe1 P3 117.47(2)
Cl1 Fe1 P1 101.73(2)
Si1 Fe1 P1 78.276(18)
P2 Fe1 P1 114.756(19)
P3 Fe1 P1 116.23(2)
C2 P1 C8 106.97(9)
C2 P1 C16 102.47(9)
C8 P1 C16 102.76(9)
C2 P1 Fe1 109.23(7)
C8 P1 Fe1 112.87(7)
C16 P1 Fe1 121.30(7)
C9 P2 C1 105.55(9)
C9 P2 C6 103.87(9)
C1 P2 C6 102.90(9)
C9 P2 Fe1 109.75(7)
C1 P2 Fe1 113.55(7)
C6 P2 Fe1 119.90(7)
C3 P3 C20 107.11(10)
C3 P3 C24 103.05(9)
C20 P3 C24 104.10(10)
C3 P3 Fe1 110.28(7)
C20 P3 Fe1 110.58(7)
C24 P3 Fe1 120.74(7)
C13 Si1 C15 108.14(9)
C13 Si1 C7 110.64(9)
C15 Si1 C7 110.41(9)
C13 Si1 Fe1 108.56(6)
C15 Si1 Fe1 109.25(7)
C7 Si1 Fe1 109.78(7)
C23 C1 C34 110.88(18)
C23 C1 P2 111.82(14)
C34 C1 P2 112.09(15)
C5 C2 C15 120.27(18)
C5 C2 P1 124.70(16)
C15 C2 P1 115.00(14)
C4 C3 C7 120.20(19)
C4 C3 P3 124.51(16)
C7 C3 P3 115.27(15)
C25 C4 C3 119.9(2)
C32 C5 C2 119.6(2)
C36 C6 C19 108.96(18)
C36 C6 P2 111.57(14)
C19 C6 P2 113.73(15)
C12 C7 C3 118.85(19)
C12 C7 Si1 122.98(16)
C3 C7 Si1 118.05(14)
C35 C8 C11 110.80(17)
C35 C8 P1 112.77(14)
C11 C8 P1 111.73(14)
C10 C9 C13 120.26(19)
C10 C9 P2 124.21(16)
C13 C9 P2 115.48(15)
C30 C10 C9 120.0(2)
C31 C12 C7 120.5(2)
C18 C13 C9 118.83(19)
C18 C13 Si1 122.17(16)
C9 C13 Si1 119.00(15)
C27 C15 C2 118.90(18)
C27 C15 Si1 122.63(16)
C2 C15 Si1 118.19(15)
C28 C16 C17 109.07(17)
C28 C16 P1 111.70(14)
C17 C16 P1 113.05(14)
C21 C18 C13 120.6(2)
C14 C20 C29 110.95(19)
C14 C20 P3 111.36(14)
C29 C20 P3 111.57(16)
C18 C21 C30 120.2(2)
C26 C24 C22 109.66(19)
C26 C24 P3 111.27(15)
C22 C24 P3 113.49(16)
C31 C25 C4 120.4(2)
C33 C27 C15 120.5(2)
C10 C30 C21 120.0(2)
C25 C31 C12 120.1(2)
C5 C32 C33 120.5(2)
C27 C33 C32 120.1(2)
C43 B1 C40 103.51(14)
C43 B1 C37 113.19(15)
C40 B1 C37 112.66(14)
C43 B1 C56 114.30(16)
C40 B1 C56 111.39(14)
C37 B1 C56 102.14(15)
C39 C37 C50 115.66(18)
C39 C37 B1 124.28(17)
C50 C37 B1 119.38(16)
C51 C39 C37 122.16(18)
C38 C51 C39 121.09(18)
C38 C51 C64 120.08(18)
C39 C51 C64 118.83(17)
F12 C64 F11 105.72(16)
F12 C64 F10 105.83(18)
F11 C64 F10 107.21(17)
F12 C64 C51 112.41(17)
F11 C64 C51 112.25(18)
F10 C64 C51 112.90(17)
C51 C38 C47 117.69(18)
C50 C47 C38 121.26(18)
C50 C47 C42 118.74(17)
C38 C47 C42 119.99(18)
F8 C42 F7 107.27(17)
F8 C42 F9 106.14(16)
F7 C42 F9 105.78(16)
F8 C42 C47 113.43(17)
F7 C42 C47 112.25(16)
F9 C42 C47 111.47(17)
C47 C50 C37 122.14(17)
C45 C56 C52 115.87(18)
C45 C56 B1 122.12(17)
C52 C56 B1 121.37(17)
C57 C52 C56 122.4(2)
C66 C57 C52 120.9(2)
C66 C57 C59 121.3(2)
C52 C57 C59 117.8(2)
F6 C59 F1 107.06(19)
F6 C59 F2 105.3(2)
F1 C59 F2 106.5(2)
F6 C59 C57 112.77(19)
F1 C59 C57 113.2(2)
F2 C59 C57 111.45(18)
C57 C66 C53 117.78(19)
C66 C53 C45 121.0(2)
C66 C53 C62 120.5(2)
C45 C53 C62 118.5(2)
F5 C62 F3 107.6(2)
F5 C62 F4 105.2(2)
F3 C62 F4 104.4(2)
F5 C62 C53 113.3(2)
F3 C62 C53 113.8(2)
F4 C62 C53 111.8(2)
C53 C45 C56 122.09(19)
C41 C43 C46 115.95(16)
C41 C43 B1 122.96(17)
C46 C43 B1 120.51(15)
C44 C41 C43 121.79(19)
C55 C44 C41 121.14(19)
C55 C44 C67 119.85(19)
C41 C44 C67 119.01(19)
F19B C67 F20B 103.3(10)
F19B C67 F19A 126.0(6)
F20B C67 F19A 56.4(8)
F19B C67 F20A 48.0(8)
F20B C67 F20A 135.7(6)
F19A C67 F20A 108.7(3)
F19B C67 F21A 56.2(9)
F20B C67 F21A 53.0(8)
F19A C67 F21A 104.5(2)
F20A C67 F21A 103.2(3)
F19B C67 F21B 103.2(10)
F20B C67 F21B 109.0(10)
F19A C67 F21B 54.6(7)
F20A C67 F21B 60.7(7)
F21A C67 F21B 137.6(5)
F19B C67 C44 120.1(6)
F20B C67 C44 110.6(6)
F19A C67 C44 113.9(2)
F20A C67 C44 113.2(2)
F21A C67 C44 112.4(2)
F21B C67 C44 109.9(5)
C44 C55 C63 118.07(18)
C46 C63 C55 120.76(17)
C46 C63 C58 119.96(17)
C55 C63 C58 119.27(19)
F18 C58 F16 105.90(18)
F18 C58 F17 106.86(18)
F16 C58 F17 106.40(18)
F18 C58 C63 112.56(18)
F16 C58 C63 112.63(17)
F17 C58 C63 112.02(18)
C63 C46 C43 122.28(14)
C48 C40 C49 116.10(9)
C48 C40 B1 123.65(8)
C49 C40 B1 119.90(13)
C40 C48 C54 121.87(10)
C68 C54 C48 121.01(18)
C68 C54 C60 120.23(19)
C48 C54 C60 118.76(18)
F15 C60 F13 105.3(2)
F15 C60 F14 106.50(19)
F13 C60 F14 105.9(2)
F15 C60 C54 112.62(19)
F13 C60 C54 112.71(18)
F14 C60 C54 113.20(19)
C65 C68 C54 117.9(2)
C68 C65 C49 120.86(19)
C68 C65 C61 120.2(2)
C49 C65 C61 118.9(2)
F22B C61 F23A 69.3(5)
F22B C61 F24 120.2(4)
F23A C61 F24 116.4(4)
F22B C61 F22A 37.0(4)
F23A C61 F22A 105.1(5)
F24 C61 F22A 96.1(3)
F22B C61 F23B 101.1(5)
F23A C61 F23B 34.0(4)
F24 C61 F23B 90.5(3)
F22A C61 F23B 132.7(4)
F22B C61 C65 116.8(3)
F23A C61 C65 113.5(3)
F24 C61 C65 113.4(2)
F22A C61 C65 110.3(3)
F23B C61 C65 109.6(3)
C65 C49 C40 122.25(17)
C93 C92 C91 102.30(9)
C94 C93 C92 102.86(9)
C93 C94 C95 102.57(9)

loop_
_geom_bond_atom_site_label_1
_geom_bond_atom_site_label_2
_geom_bond_distance
Fe1 Cl1 2.2079(5)
Fe1 Si1 2.4084(6)
Fe1 P2 2.4649(6)
Fe1 P3 2.4654(6)
Fe1 P1 2.4689(5)
P1 C2 1.824(2)
P1 C8 1.857(2)
P1 C16 1.870(2)
P2 C9 1.821(2)
P2 C1 1.860(2)
P2 C6 1.867(2)
P3 C3 1.827(2)
P3 C20 1.857(2)
P3 C24 1.869(2)
Si1 C13 1.879(2)
Si1 C15 1.879(2)
Si1 C7 1.882(2)
C1 C23 1.526(3)
C1 C34 1.533(3)
C2 C5 1.400(3)
C2 C15 1.407(3)
C3 C4 1.399(3)
C3 C7 1.407(3)
C4 C25 1.390(3)
C5 C32 1.390(3)
C6 C36 1.528(3)
C6 C19 1.538(3)
C7 C12 1.404(3)
C8 C35 1.529(3)
C8 C11 1.534(3)
C9 C10 1.396(3)
C9 C13 1.404(3)
C10 C30 1.388(3)
C12 C31 1.392(3)
C13 C18 1.399(3)
C14 C20 1.527(3)
C15 C27 1.405(3)
C16 C28 1.531(3)
C16 C17 1.536(3)
C18 C21 1.384(3)
C20 C29 1.535(3)
C21 C30 1.391(3)
C22 C24 1.538(3)
C24 C26 1.528(3)
C25 C31 1.385(3)
C27 C33 1.386(3)
C32 C33 1.391(3)
B1 C43 1.634(3)
B1 C40 1.637(2)
B1 C37 1.638(3)
B1 C56 1.640(3)
C37 C39 1.401(3)
C37 C50 1.406(3)
C39 C51 1.395(3)
C51 C38 1.384(3)
C51 C64 1.501(3)
C64 F12 1.339(3)
C64 F11 1.341(3)
C64 F10 1.343(2)
C38 C47 1.391(3)
C47 C50 1.385(3)
C47 C42 1.495(3)
C42 F8 1.335(3)
C42 F7 1.343(2)
C42 F9 1.356(2)
C56 C45 1.397(3)
C56 C52 1.399(3)
C52 C57 1.393(3)
C57 C66 1.385(3)
C57 C59 1.497(3)
C59 F6 1.333(3)
C59 F1 1.339(3)
C59 F2 1.353(3)
C66 C53 1.391(3)
C53 C45 1.395(3)
C53 C62 1.495(3)
C62 F5 1.319(3)
C62 F3 1.325(3)
C62 F4 1.336(3)
C43 C41 1.399(3)
C43 C46 1.408(2)
C41 C44 1.395(3)
C44 C55 1.387(3)
C44 C67 1.491(3)
C67 F19B 1.147(12)
C67 F20B 1.219(15)
C67 F19A 1.312(3)
C67 F20A 1.316(3)
C67 F21A 1.341(3)
C67 F21B 1.394(14)
C55 C63 1.389(3)
C63 C46 1.386(2)
C63 C58 1.502(3)
C58 F18 1.336(3)
C58 F16 1.335(3)
C58 F17 1.337(3)
C40 C48 1.3948
C40 C49 1.403(2)
C48 C54 1.399(2)
C54 C68 1.389(3)
C54 C60 1.493(3)
C60 F15 1.325(3)
C60 F13 1.331(3)
C60 F14 1.333(3)
C68 C65 1.388(3)
C65 C49 1.390(3)
C65 C61 1.503(3)
C61 F22B 1.254(6)
C61 F23A 1.260(6)
C61 F24 1.297(3)
C61 F22A 1.403(5)
C61 F23B 1.434(7)
C91 C92 1.5414(10)
C92 C93 1.5375(10)
C93 C94 1.5354(10)
C94 C95 1.5398(10)
